data_7160462
loop_
_publ_author_name
'Maurya, Kanchan'
'Kaliappan, Krishna P.'

_publ_section_title
;
 A versatile approach toward enantiospecific synthesis of sugar-linked
 oxapolyquinanes <i>via</i> IPKR.
;
_journal_issue 18
_journal_name_full 'Organic &amp; biomolecular chemistry'
_journal_page_first 4409
_journal_page_last 4420
_journal_paper_doi 10.1039/d4ob02016b
_journal_volume 23
_journal_year 2025
_chemical_absolute_configuration unk
_chemical_formula_moiety 'C14 H16 O6'
_chemical_formula_sum 'C14 H16 O6'
_chemical_formula_weight 280.27
_space_group_crystal_system orthorhombic
_space_group_IT_number 19
_space_group_name_Hall 'P 2ac 2ab'
_space_group_name_H-M_alt 'P 21 21 21'
_atom_sites_solution_hydrogens geom
_atom_sites_solution_primary dual
_audit_creation_date 2023-09-29
_audit_creation_method
;
Olex2 1.3-ac4
(compiled 2019.04.23 svn.r3594 for Rigaku Oxford Diffraction, GUI svn.r5739)
;
_audit_update_record
;
2024-06-15 deposited with the CCDC.	2025-03-31 downloaded from the CCDC.
;
_cell_angle_alpha 90
_cell_angle_beta 90
_cell_angle_gamma 90
_cell_formula_units_Z 4
_cell_length_a 7.2184(4)
_cell_length_b 7.8161(5)
_cell_length_c 22.5614(14)
_cell_measurement_reflns_used 3983
_cell_measurement_temperature 150.00(10)
_cell_measurement_theta_max 27.6780
_cell_measurement_theta_min 1.7800
_cell_volume 1272.91(13)
_computing_cell_refinement 'CrysAlisPro 1.171.41.93a (Rigaku OD, 2020)'
_computing_data_collection 'CrysAlisPro 1.171.41.93a (Rigaku OD, 2020)'
_computing_data_reduction 'CrysAlisPro 1.171.41.93a (Rigaku OD, 2020)'
_computing_molecular_graphics 'Olex2 (Dolomanov et al., 2009)'
_computing_publication_material 'Olex2 (Dolomanov et al., 2009)'
_computing_structure_refinement 'ShelXL (Sheldrick, 2015)'
_computing_structure_solution 'ShelXT (Sheldrick, 2015)'
_diffrn_ambient_environment N~2~
_diffrn_ambient_temperature 150.00(10)
_diffrn_detector 'CCD plate'
_diffrn_detector_area_resol_mean 8
_diffrn_measured_fraction_theta_full 0.996
_diffrn_measured_fraction_theta_max 0.996
_diffrn_measurement_details
;
List of Runs (angles in degrees, time in seconds):

  # Type    Start    End  Width  t~exp~   \w     \q     \k     \f   Frames
#--------------------------------------------------------------------------
  1  \f    129.99 273.99   1.00    2.00   9.41 -12.98 -31.50    --   144
  2  \w   -108.63  15.37   1.00    2.00    --  -12.98 -59.25 122.08  124
  3  \w   -108.63  15.37   1.00    2.00    --  -12.98 -59.25  20.08  124
;
_diffrn_measurement_device 'abstract diffractometer'
_diffrn_measurement_device_type 'Bruker SMART APEX CCD area detector'
_diffrn_measurement_method '\w and \f scans'
_diffrn_orient_matrix_type 'CrysAlisPro convention (1999,Acta A55,543-557)'
_diffrn_orient_matrix_UB_11 0.0617024000
_diffrn_orient_matrix_UB_12 0.0504344000
_diffrn_orient_matrix_UB_13 -0.0171400000
_diffrn_orient_matrix_UB_21 -0.0512159000
_diffrn_orient_matrix_UB_22 0.0744089000
_diffrn_orient_matrix_UB_23 0.0073916000
_diffrn_orient_matrix_UB_31 0.0567641000
_diffrn_orient_matrix_UB_32 0.0123930000
_diffrn_orient_matrix_UB_33 0.0253073000
_diffrn_radiation_monochromator graphite
_diffrn_radiation_probe x-ray
_diffrn_radiation_type MoK\a
_diffrn_radiation_wavelength 0.71073
_diffrn_reflns_av_R_equivalents 0.1627
_diffrn_reflns_av_unetI/netI 0.0830
_diffrn_reflns_Laue_measured_fraction_full 0.996
_diffrn_reflns_Laue_measured_fraction_max 0.996
_diffrn_reflns_limit_h_max 8
_diffrn_reflns_limit_h_min -8
_diffrn_reflns_limit_k_max 9
_diffrn_reflns_limit_k_min -9
_diffrn_reflns_limit_l_max 26
_diffrn_reflns_limit_l_min -26
_diffrn_reflns_number 12304
_diffrn_reflns_point_group_measured_fraction_full 0.998
_diffrn_reflns_point_group_measured_fraction_max 0.998
_diffrn_reflns_theta_full 24.987
_diffrn_reflns_theta_max 24.987
_diffrn_reflns_theta_min 1.805
_diffrn_source 'sealed tube'
_diffrn_source_type 'Enhance (Mo) X-ray Source'
_exptl_absorpt_coefficient_mu 0.115
_exptl_absorpt_correction_T_max 1.00000
_exptl_absorpt_correction_T_min 0.71394
_exptl_absorpt_correction_type multi-scan
_exptl_absorpt_process_details
;
CrysAlisPro 1.171.41.93a (Rigaku Oxford Diffraction, 2020)
Empirical absorption correction using spherical harmonics,
implemented in SCALE3 ABSPACK scaling algorithm.
;
_exptl_crystal_colour colourless
_exptl_crystal_colour_primary colourless
_exptl_crystal_density_diffrn 1.462
_exptl_crystal_description block
_exptl_crystal_F_000 592
_exptl_crystal_size_max 0.2
_exptl_crystal_size_mid 0.12
_exptl_crystal_size_min 0.045
_refine_diff_density_max 0.235
_refine_diff_density_min -0.256
_refine_diff_density_rms 0.064
_refine_ls_abs_structure_details
;
 Flack x determined using 630 quotients [(I+)-(I-)]/[(I+)+(I-)]
 (Parsons, Flack and Wagner, Acta Cryst. B69 (2013) 249-259).
;
_refine_ls_abs_structure_Flack -2.8(10)
_refine_ls_extinction_method none
_refine_ls_goodness_of_fit_ref 1.049
_refine_ls_hydrogen_treatment constr
_refine_ls_matrix_type full
_refine_ls_number_parameters 184
_refine_ls_number_reflns 2252
_refine_ls_number_restraints 0
_refine_ls_restrained_S_all 1.049
_refine_ls_R_factor_all 0.0702
_refine_ls_R_factor_gt 0.0591
_refine_ls_shift/su_max 0.000
_refine_ls_shift/su_mean 0.000
_refine_ls_structure_factor_coef Fsqd
_refine_ls_weighting_details 'w=1/[\s^2^(Fo^2^)+(0.0974P)^2^] where P=(Fo^2^+2Fc^2^)/3'
_refine_ls_weighting_scheme calc
_refine_ls_wR_factor_gt 0.1495
_refine_ls_wR_factor_ref 0.1682
_reflns_Friedel_coverage 0.689
_reflns_Friedel_fraction_full 1.000
_reflns_Friedel_fraction_max 1.000
_reflns_number_gt 1910
_reflns_number_total 2252
_reflns_threshold_expression 'I > 2\s(I)'
_cod_data_source_file d4ob02016b2.cif
_cod_data_source_block kpk_197_km_202_pkr_5_autored
_cod_depositor_comments 'Adding full bibliography for 7160461--7160463.cif.'
_cod_database_code 7160462
_shelx_shelxl_version_number 2018/3
_chemical_oxdiff_formula CHNO
_shelx_space_group_comment
;
The symmetry employed for this shelxl refinement is uniquely defined
by the following loop, which should always be used as a source of
symmetry information in preference to the above space-group names.
They are only intended as comments.
;
_shelx_estimated_absorpt_t_max 0.995
_shelx_estimated_absorpt_t_min 0.977
_reflns_odcompleteness_completeness 88.23
_reflns_odcompleteness_iscentric 1
_reflns_odcompleteness_theta 33.69
_olex2_refinement_description
;
1. Fixed Uiso
 At 1.2 times of:
  All C(H) groups, All C(H,H) groups
 At 1.5 times of:
  All C(H,H,H) groups, All O(H) groups
2.a Ternary CH refined with riding coordinates:
 C009(H009), C00C(H00C), C00D(H00D), C00F(H00F), C00G(H00G), C00I(H00I)
2.b Secondary CH2 refined with riding coordinates:
 C00E(H00A,H00B)
2.c Aromatic/amide H refined with riding coordinates:
 C008(H008)
2.d Idealised Me refined as rotating group:
 C00J(H00E,H00H,H00J), C00K(H00K,H00L,H00M)
2.e Idealised tetrahedral OH refined as rotating group:
 O004(H004)
;
_olex2_submission_special_instructions 'No special instructions were received'
_oxdiff_exptl_absorpt_empirical_details
;
Empirical correction (ABSPACK) includes:
- Absorption correction using spherical harmonics
- Frame scaling
;
_oxdiff_exptl_absorpt_empirical_full_max 1.420
_oxdiff_exptl_absorpt_empirical_full_min 0.582

loop_
_space_group_symop_operation_xyz
'x, y, z'
'-x+1/2, -y, z+1/2'
'-x, y+1/2, -z+1/2'
'x+1/2, -y+1/2, -z'

loop_
_atom_site_label
_atom_site_type_symbol
_atom_site_fract_x
_atom_site_fract_y
_atom_site_fract_z
_atom_site_U_iso_or_equiv
_atom_site_adp_type
_atom_site_occupancy
_atom_site_site_symmetry_order
_atom_site_calc_flag
_atom_site_refinement_flags_posn
_atom_site_refinement_flags_adp
_atom_site_refinement_flags_occupancy
_atom_site_disorder_assembly
_atom_site_disorder_group
O001 O 0.7799(4) 0.2648(4) 0.61362(13) 0.0299(7) Uani 1 1 d . . . . .
O002 O 0.7258(4) 0.3531(4) 0.72952(13) 0.0330(8) Uani 1 1 d . . . . .
O003 O 0.5963(4) -0.0068(4) 0.47607(14) 0.0361(8) Uani 1 1 d . . . . .
O004 O 0.6661(5) 0.6537(4) 0.49212(15) 0.0415(8) Uani 1 1 d . . . . .
H004 H 0.646611 0.759552 0.490372 0.062 Uiso 1 1 calc GR . . . .
O005 O 0.7277(4) 0.6431(4) 0.73727(17) 0.0458(9) Uani 1 1 d . . . . .
O006 O 0.6120(6) 0.6821(4) 0.64104(16) 0.0519(10) Uani 1 1 d . . . . .
C007 C 0.5571(5) 0.1214(5) 0.5049(2) 0.0290(9) Uani 1 1 d . . . . .
C008 C 0.5550(5) 0.2963(5) 0.48274(19) 0.0308(10) Uani 1 1 d . . . . .
H008 H 0.577594 0.330027 0.442940 0.037 Uiso 1 1 calc R . . . .
C009 C 0.5874(6) 0.4117(6) 0.68981(19) 0.0317(10) Uani 1 1 d . . . . .
H009 H 0.464010 0.361527 0.700076 0.038 Uiso 1 1 calc R . . . .
C00A C 0.5159(5) 0.4014(5) 0.52772(19) 0.0291(9) Uani 1 1 d . . . . .
C00B C 0.6322(5) 0.3832(5) 0.62398(19) 0.0281(9) Uani 1 1 d . . . . .
C00C C 0.4739(5) 0.3116(5) 0.58513(19) 0.0286(9) Uani 1 1 d . . . . .
H00C H 0.346541 0.332477 0.601001 0.034 Uiso 1 1 calc R . . . .
C00D C 0.5849(6) 0.6065(6) 0.6970(2) 0.0351(11) Uani 1 1 d . . . . .
H00D H 0.463247 0.643832 0.713855 0.042 Uiso 1 1 calc R . . . .
C00E C 0.6974(6) 0.0970(6) 0.6086(2) 0.0330(10) Uani 1 1 d . . . . .
H00A H 0.667962 0.050269 0.648300 0.040 Uiso 1 1 calc R . . . .
H00B H 0.782402 0.017170 0.588142 0.040 Uiso 1 1 calc R . . . .
C00F C 0.5184(6) 0.1236(5) 0.57203(19) 0.0298(10) Uani 1 1 d . . . . .
H00F H 0.416344 0.044100 0.583866 0.036 Uiso 1 1 calc R . . . .
C00G C 0.6760(6) 0.5616(5) 0.59801(19) 0.0304(10) Uani 1 1 d . . . . .
H00G H 0.811987 0.575079 0.590863 0.036 Uiso 1 1 calc R . . . .
C00H C 0.8387(6) 0.4946(6) 0.7475(2) 0.0353(10) Uani 1 1 d . . . . .
C00I C 0.5652(6) 0.5834(6) 0.5396(2) 0.0328(10) Uani 1 1 d . . . . .
H00I H 0.450553 0.652102 0.546906 0.039 Uiso 1 1 calc R . . . .
C00J C 1.0162(6) 0.5011(7) 0.7114(2) 0.0433(12) Uani 1 1 d . . . . .
H00E H 1.086791 0.395469 0.717565 0.065 Uiso 1 1 calc GR . . . .
H00H H 1.090729 0.599356 0.723939 0.065 Uiso 1 1 calc GR . . . .
H00J H 0.985498 0.512535 0.669229 0.065 Uiso 1 1 calc GR . . . .
C00K C 0.8759(7) 0.4811(7) 0.8131(2) 0.0487(13) Uani 1 1 d . . . . .
H00K H 0.758650 0.464848 0.834300 0.073 Uiso 1 1 calc GR . . . .
H00L H 0.935713 0.586255 0.827011 0.073 Uiso 1 1 calc GR . . . .
H00M H 0.957543 0.383309 0.820733 0.073 Uiso 1 1 calc GR . . . .

loop_
_atom_site_aniso_label
_atom_site_aniso_U_11
_atom_site_aniso_U_22
_atom_site_aniso_U_33
_atom_site_aniso_U_23
_atom_site_aniso_U_13
_atom_site_aniso_U_12
O001 0.0248(13) 0.0250(15) 0.0398(17) -0.0025(13) 0.0014(13) -0.0004(11)
O002 0.0311(15) 0.0298(16) 0.0380(17) 0.0006(13) -0.0045(13) -0.0056(13)
O003 0.0380(15) 0.0264(16) 0.0439(19) -0.0038(14) -0.0006(14) -0.0003(14)
O004 0.0522(18) 0.0265(16) 0.0456(19) 0.0080(14) 0.0064(16) 0.0043(16)
O005 0.0359(16) 0.0338(19) 0.068(2) -0.0156(17) -0.0143(16) 0.0087(15)
O006 0.085(2) 0.0234(17) 0.047(2) -0.0060(14) 0.007(2) 0.0031(19)
C007 0.0214(18) 0.025(2) 0.041(3) -0.0029(18) -0.0038(18) -0.0042(16)
C008 0.029(2) 0.028(2) 0.035(2) 0.0047(18) -0.0027(19) 0.0027(17)
C009 0.0250(19) 0.033(2) 0.037(2) 0.0002(19) 0.0006(18) -0.0006(19)
C00A 0.0247(18) 0.025(2) 0.037(2) 0.0017(18) -0.0058(18) 0.0022(17)
C00B 0.0223(18) 0.025(2) 0.037(2) -0.0009(17) 0.0021(17) 0.0016(17)
C00C 0.0213(17) 0.026(2) 0.039(2) -0.0013(18) 0.0006(17) 0.0000(17)
C00D 0.031(2) 0.036(3) 0.039(3) -0.006(2) -0.0017(19) 0.003(2)
C00E 0.035(2) 0.025(2) 0.039(2) 0.0019(18) -0.005(2) -0.0051(18)
C00F 0.0273(19) 0.023(2) 0.039(2) -0.0002(17) 0.0015(19) -0.0004(17)
C00G 0.030(2) 0.024(2) 0.037(2) -0.0042(18) 0.0047(19) -0.0022(18)
C00H 0.034(2) 0.028(2) 0.044(3) -0.0067(19) -0.009(2) -0.001(2)
C00I 0.031(2) 0.027(2) 0.041(3) 0.0017(19) 0.0059(19) 0.0015(19)
C00J 0.028(2) 0.037(3) 0.065(3) 0.005(2) -0.005(2) -0.002(2)
C00K 0.054(3) 0.048(3) 0.044(3) -0.011(2) -0.012(2) -0.004(3)

loop_
_atom_type_symbol
_atom_type_description
_atom_type_scat_dispersion_real
_atom_type_scat_dispersion_imag
_atom_type_scat_source
C C 0.0033 0.0016 'International Tables Vol C Tables 4.2.6.8 and 6.1.1.4'
H H 0.0000 0.0000 'International Tables Vol C Tables 4.2.6.8 and 6.1.1.4'
O O 0.0106 0.0060 'International Tables Vol C Tables 4.2.6.8 and 6.1.1.4'

loop_
_geom_angle_atom_site_label_1
_geom_angle_atom_site_label_2
_geom_angle_atom_site_label_3
_geom_angle
_geom_angle_site_symmetry_1
_geom_angle_site_symmetry_3
_geom_angle_publ_flag
C00B O001 C00E 107.0(3) . . ?
C009 O002 C00H 109.3(3) . . ?
C00D O005 C00H 110.6(3) . . ?
C00D O006 C00G 112.2(3) . . ?
O003 C007 C008 125.9(4) . . ?
O003 C007 C00F 124.9(4) . . ?
C008 C007 C00F 109.0(4) . . ?
C00A C008 C007 108.6(4) . . ?
O002 C009 C00B 114.6(3) . . ?
O002 C009 C00D 105.2(4) . . ?
C00D C009 C00B 104.4(4) . . ?
C008 C00A C00C 114.2(4) . . ?
C008 C00A C00I 132.3(4) . . ?
C00I C00A C00C 109.8(4) . . ?
O001 C00B C009 114.1(3) . . ?
O001 C00B C00C 103.0(3) . . ?
O001 C00B C00G 111.6(3) . . ?
C009 C00B C00C 116.4(3) . . ?
C009 C00B C00G 106.2(3) . . ?
C00C C00B C00G 105.3(3) . . ?
C00A C00C C00B 99.8(3) . . ?
C00A C00C C00F 103.8(4) . . ?
C00F C00C C00B 107.6(3) . . ?
O005 C00D O006 113.1(4) . . ?
O005 C00D C009 105.2(4) . . ?
O006 C00D C009 108.7(4) . . ?
O001 C00E C00F 105.3(3) . . ?
C007 C00F C00E 111.8(3) . . ?
C00C C00F C007 103.8(3) . . ?
C00C C00F C00E 101.6(3) . . ?
O006 C00G C00B 105.7(3) . . ?
O006 C00G C00I 109.7(3) . . ?
C00B C00G C00I 108.4(3) . . ?
O002 C00H C00J 110.7(4) . . ?
O002 C00H C00K 109.0(4) . . ?
O005 C00H O002 105.2(3) . . ?
O005 C00H C00J 111.0(4) . . ?
O005 C00H C00K 108.4(4) . . ?
C00K C00H C00J 112.3(4) . . ?
O004 C00I C00A 111.1(4) . . ?
O004 C00I C00G 115.0(3) . . ?
C00A C00I C00G 99.8(3) . . ?

loop_
_geom_bond_atom_site_label_1
_geom_bond_atom_site_label_2
_geom_bond_distance
_geom_bond_site_symmetry_2
_geom_bond_publ_flag
O001 C00B 1.431(5) . ?
O001 C00E 1.445(5) . ?
O002 C009 1.418(5) . ?
O002 C00H 1.432(5) . ?
O003 C007 1.228(5) . ?
O004 C00I 1.407(5) . ?
O005 C00D 1.403(5) . ?
O005 C00H 1.430(5) . ?
O006 C00D 1.408(6) . ?
O006 C00G 1.429(5) . ?
C007 C008 1.456(6) . ?
C007 C00F 1.540(6) . ?
C008 C00A 1.336(6) . ?
C009 C00B 1.536(6) . ?
C009 C00D 1.532(7) . ?
C00A C00C 1.504(6) . ?
C00A C00I 1.491(6) . ?
C00B C00C 1.545(6) . ?
C00B C00G 1.545(6) . ?
C00C C00F 1.533(6) . ?
C00E C00F 1.547(6) . ?
C00G C00I 1.552(6) . ?
C00H C00J 1.520(6) . ?
C00H C00K 1.508(7) . ?
